data_7152667
loop_
_publ_author_name
'Bouzan, Stephen'
'Chen, Guang'
'Mulla, Karimulla'
'Dawe, Louise N.'
'Zhao, Yuming'

_publ_section_title
;
 Conformational control of TTFV \p-frameworks through naphthyl
 substituents.
;
_journal_issue 38
_journal_name_full 'Organic &amp; biomolecular chemistry'
_journal_page_first 7673
_journal_page_last 7676
_journal_paper_doi 10.1039/c2ob26275d
_journal_volume 10
_journal_year 2012
_chemical_formula_moiety 'C32 H26 S8'
_chemical_formula_sum 'C32 H26 S8'
_chemical_formula_weight 667.04
_chemical_name_systematic
;
?
;
_space_group_IT_number 2
_symmetry_cell_setting triclinic
_symmetry_Int_Tables_number 2
_symmetry_space_group_name_Hall '-P 1'
_symmetry_space_group_name_H-M 'P -1'
_atom_sites_solution_hydrogens geom
_atom_sites_solution_primary direct
_atom_sites_solution_secondary difmap
_audit_creation_method SHELXL-97
_cell_angle_alpha 66.52(3)
_cell_angle_beta 73.94(2)
_cell_angle_gamma 83.87(3)
_cell_formula_units_Z 2
_cell_length_a 10.433(8)
_cell_length_b 12.641(8)
_cell_length_c 12.954(8)
_cell_measurement_reflns_used 4114
_cell_measurement_temperature 163(2)
_cell_measurement_theta_max 29.8
_cell_measurement_theta_min 2.0
_cell_volume 1505.8(18)
_computing_cell_refinement 'CrystalClear-SM Expert 2.0 r4 (Rigaku, 2009)'
_computing_data_collection 'CrystalClear-SM Expert 2.0 r4 (Rigaku, 2009)'
_computing_data_reduction 'CrystalClear-SM Expert 2.0 r4 (Rigaku, 2009)'
_computing_molecular_graphics 'CrystalStructure 4.0 (Rigaku, 2010)'
_computing_publication_material 'CrystalStructure 4.0 (Rigaku, 2010)'
_computing_structure_refinement 'SHELXL-97 (Acta Cryst.2008, A64, 112-122)'
_computing_structure_solution 'SHELXS-97 (Acta Cryst.2008, A64, 112-122)'
_diffrn_ambient_temperature 163(2)
_diffrn_detector_area_resol_mean 14.63
_diffrn_measured_fraction_theta_full 0.985
_diffrn_measured_fraction_theta_max 0.985
_diffrn_measurement_device_type 'Rigaku Saturn'
_diffrn_measurement_method \w
_diffrn_radiation_monochromator 'graphite - Rigaku SHINE'
_diffrn_radiation_source 'fine-focus sealed tube'
_diffrn_radiation_type MoK\a
_diffrn_radiation_wavelength 0.71075
_diffrn_reflns_av_R_equivalents 0.0460
_diffrn_reflns_av_sigmaI/netI 0.0602
_diffrn_reflns_limit_h_max 12
_diffrn_reflns_limit_h_min -12
_diffrn_reflns_limit_k_max 15
_diffrn_reflns_limit_k_min -14
_diffrn_reflns_limit_l_max 15
_diffrn_reflns_limit_l_min -15
_diffrn_reflns_number 11348
_diffrn_reflns_theta_full 25.50
_diffrn_reflns_theta_max 25.50
_diffrn_reflns_theta_min 2.68
_exptl_absorpt_coefficient_mu 0.616
_exptl_absorpt_correction_T_max 0.968
_exptl_absorpt_correction_T_min 0.933
_exptl_absorpt_correction_type numerical
_exptl_absorpt_process_details 'T.Higashi, 2000'
_exptl_crystal_colour Yellow
_exptl_crystal_density_diffrn 1.471
_exptl_crystal_density_method 'not measured'
_exptl_crystal_description Prism
_exptl_crystal_F_000 692
_exptl_crystal_size_max 0.16
_exptl_crystal_size_mid 0.13
_exptl_crystal_size_min 0.07
_refine_diff_density_max 1.159
_refine_diff_density_min -0.491
_refine_diff_density_rms 0.118
_refine_ls_extinction_method none
_refine_ls_goodness_of_fit_ref 1.089
_refine_ls_hydrogen_treatment constr
_refine_ls_matrix_type full
_refine_ls_number_parameters 365
_refine_ls_number_reflns 5514
_refine_ls_number_restraints 6
_refine_ls_restrained_S_all 1.090
_refine_ls_R_factor_all 0.1235
_refine_ls_R_factor_gt 0.0987
_refine_ls_shift/su_max 0.000
_refine_ls_shift/su_mean 0.000
_refine_ls_structure_factor_coef Fsqd
_refine_ls_weighting_details 'calc w=1/[\s^2^(Fo^2^)+(0.1620P)^2^+1.9725P] where P=(Fo^2^+2Fc^2^)/3'
_refine_ls_weighting_scheme calc
_refine_ls_wR_factor_gt 0.2593
_refine_ls_wR_factor_ref 0.3004
_reflns_number_gt 3999
_reflns_number_total 5514
_reflns_threshold_expression >2sigma(I)
_cod_data_source_file c2ob26275d.txt
_cod_data_source_block 6a
_cod_depositor_comments
;
The following automatic conversions were performed:

'_exptl_absorpt_correction_type' value 'Numerical' changed to
'numerical' according to
/home/saulius/struct/CIF-dictionaries/cif_core.dic dictionary named
'cif_core.dic' version 2.4.2 from 2011-04-26.

Automatic conversion script
Id: cif_fix_values 1891 2012-01-12 08:04:46Z andrius 
;
_cod_database_code 7152667

loop_
_symmetry_equiv_pos_as_xyz
'x, y, z'
'-x, -y, -z'

loop_
_atom_site_label
_atom_site_type_symbol
_atom_site_fract_x
_atom_site_fract_y
_atom_site_fract_z
_atom_site_U_iso_or_equiv
_atom_site_adp_type
_atom_site_occupancy
_atom_site_symmetry_multiplicity
_atom_site_calc_flag
_atom_site_refinement_flags
S1 S 0.74679(15) 0.04293(13) 0.54583(12) 0.0532(4) Uani 1 1 d .
S2 S 0.54912(16) 0.09125(14) 0.73153(12) 0.0570(5) Uani 1 1 d .
S3 S 0.88568(17) -0.13787(15) 0.71239(16) 0.0649(5) Uani 1 1 d .
S4 S 0.6611(2) -0.08702(16) 0.92109(14) 0.0685(5) Uani 1 1 d .
S5 S 0.26181(15) 0.44333(13) 0.44935(12) 0.0522(4) Uani 1 1 d .
S6 S 0.43287(15) 0.37003(13) 0.26780(12) 0.0519(4) Uani 1 1 d .
S7 S 0.12604(19) 0.62781(16) 0.28265(18) 0.0713(6) Uani 1 1 d U
S8 S 0.32471(17) 0.55206(14) 0.07728(13) 0.0595(5) Uani 1 1 d .
C1 C 0.6037(5) 0.1235(5) 0.5820(5) 0.0476(13) Uani 1 1 d .
C2 C 0.7550(6) -0.0425(5) 0.6886(5) 0.0512(14) Uani 1 1 d .
C3 C 0.6642(6) -0.0207(5) 0.7739(5) 0.0543(15) Uani 1 1 d .
C4 C 0.5541(5) 0.2019(5) 0.4909(4) 0.0476(13) Uani 1 1 d .
C5 C 0.4450(6) 0.2778(5) 0.5050(4) 0.0452(12) Uani 1 1 d .
C6 C 0.3917(5) 0.3527(5) 0.4144(4) 0.0468(13) Uani 1 1 d .
C7 C 0.2439(5) 0.5165(5) 0.3089(5) 0.0481(13) Uani 1 1 d .
C8 C 0.3205(5) 0.4834(5) 0.2257(5) 0.0491(13) Uani 1 1 d .
C9 C 0.6321(5) 0.2106(5) 0.3715(4) 0.0426(12) Uani 1 1 d .
C10 C 0.6102(6) 0.1382(5) 0.3238(5) 0.0514(14) Uani 1 1 d .
H10 H 0.5408 0.0824 0.3652 0.062 Uiso 1 1 calc R
C11 C 0.6888(7) 0.1445(6) 0.2143(5) 0.0607(16) Uani 1 1 d .
H11 H 0.6727 0.0934 0.1817 0.073 Uiso 1 1 calc R
C12 C 0.7897(6) 0.2256(6) 0.1544(5) 0.0611(16) Uani 1 1 d .
H12 H 0.8416 0.2306 0.0797 0.073 Uiso 1 1 calc R
C13 C 0.8172(6) 0.2999(5) 0.2005(5) 0.0511(14) Uani 1 1 d .
C14 C 0.9243(6) 0.3812(6) 0.1427(5) 0.0609(17) Uani 1 1 d .
H14 H 0.9804 0.3848 0.0699 0.073 Uiso 1 1 calc R
C15 C 0.9476(7) 0.4533(6) 0.1895(6) 0.0672(18) Uani 1 1 d .
H15 H 1.0188 0.5074 0.1486 0.081 Uiso 1 1 calc R
C16 C 0.8692(6) 0.4494(5) 0.2958(5) 0.0558(15) Uani 1 1 d .
H16 H 0.8861 0.5010 0.3274 0.067 Uiso 1 1 calc R
C17 C 0.7670(5) 0.3711(5) 0.3558(5) 0.0496(13) Uani 1 1 d .
H17 H 0.7150 0.3680 0.4299 0.060 Uiso 1 1 calc R
C18 C 0.7372(5) 0.2954(5) 0.3105(4) 0.0462(13) Uani 1 1 d .
C19 C 0.3831(5) 0.2811(5) 0.6221(5) 0.0451(12) Uani 1 1 d .
C20 C 0.4349(6) 0.3513(5) 0.6579(5) 0.0531(14) Uani 1 1 d .
H20 H 0.5113 0.3967 0.6076 0.064 Uiso 1 1 calc R
C21 C 0.3788(7) 0.3585(5) 0.7668(5) 0.0640(17) Uani 1 1 d .
H21 H 0.4186 0.4063 0.7904 0.077 Uiso 1 1 calc R
C22 C 0.2672(7) 0.2964(6) 0.8379(5) 0.0645(18) Uani 1 1 d .
H22 H 0.2287 0.3016 0.9113 0.077 Uiso 1 1 calc R
C23 C 0.2073(6) 0.2241(5) 0.8042(5) 0.0561(16) Uani 1 1 d .
C24 C 0.0913(7) 0.1596(7) 0.8757(6) 0.077(2) Uani 1 1 d .
H24 H 0.0501 0.1650 0.9487 0.092 Uiso 1 1 calc R
C25 C 0.0375(8) 0.0899(7) 0.8418(7) 0.083(2) Uani 1 1 d .
H25 H -0.0414 0.0477 0.8912 0.100 Uiso 1 1 calc R
C26 C 0.0956(7) 0.0788(6) 0.7360(6) 0.074(2) Uani 1 1 d .
H26 H 0.0571 0.0291 0.7137 0.089 Uiso 1 1 calc R
C27 C 0.2087(6) 0.1403(5) 0.6643(5) 0.0565(15) Uani 1 1 d .
H27 H 0.2492 0.1317 0.5928 0.068 Uiso 1 1 calc R
C28 C 0.2665(5) 0.2165(5) 0.6947(5) 0.0491(13) Uani 1 1 d .
C29 C 0.9087(7) -0.1922(6) 0.6024(6) 0.0687(18) Uani 1 1 d .
H29A H 0.8231 -0.2197 0.6049 0.082 Uiso 1 1 calc R
H29B H 0.9722 -0.2562 0.6150 0.082 Uiso 1 1 calc R
H29C H 0.9436 -0.1308 0.5261 0.082 Uiso 1 1 calc R
C30 C 0.4962(8) -0.1529(7) 0.9850(6) 0.085(2) Uani 1 1 d .
H30A H 0.4283 -0.0926 0.9818 0.102 Uiso 1 1 calc R
H30B H 0.4887 -0.2048 1.0663 0.102 Uiso 1 1 calc R
H30C H 0.4826 -0.1969 0.9413 0.102 Uiso 1 1 calc R
C31 C 0.1370(14) 0.6923(11) 0.3701(12) 0.176(7) Uani 1 1 d U
H31A H 0.1261 0.6347 0.4496 0.211 Uiso 1 1 calc R
H31B H 0.0668 0.7505 0.3691 0.211 Uiso 1 1 calc R
H31C H 0.2245 0.7295 0.3428 0.211 Uiso 1 1 calc R
C32 C 0.3048(7) 0.4320(6) 0.0406(6) 0.0689(18) Uani 1 1 d .
H32A H 0.3881 0.3882 0.0358 0.083 Uiso 1 1 calc R
H32B H 0.2828 0.4610 -0.0347 0.083 Uiso 1 1 calc R
H32C H 0.2328 0.3816 0.1007 0.083 Uiso 1 1 calc R

loop_
_atom_site_aniso_label
_atom_site_aniso_U_11
_atom_site_aniso_U_22
_atom_site_aniso_U_33
_atom_site_aniso_U_23
_atom_site_aniso_U_13
_atom_site_aniso_U_12
S1 0.0468(8) 0.0604(9) 0.0434(8) -0.0137(7) -0.0121(6) 0.0133(7)
S2 0.0562(9) 0.0610(10) 0.0418(8) -0.0132(7) -0.0122(7) 0.0215(7)
S3 0.0617(10) 0.0688(11) 0.0738(11) -0.0314(9) -0.0365(9) 0.0274(8)
S4 0.0815(12) 0.0727(11) 0.0481(9) -0.0170(8) -0.0295(8) 0.0220(9)
S5 0.0504(9) 0.0604(9) 0.0443(8) -0.0199(7) -0.0165(6) 0.0177(7)
S6 0.0471(8) 0.0592(9) 0.0428(8) -0.0173(6) -0.0111(6) 0.0164(6)
S7 0.0712(11) 0.0697(11) 0.0935(13) -0.0418(10) -0.0495(10) 0.0335(9)
S8 0.0622(10) 0.0619(10) 0.0454(8) -0.0089(7) -0.0205(7) 0.0072(7)
C1 0.035(3) 0.053(3) 0.046(3) -0.010(2) -0.013(2) 0.008(2)
C2 0.053(3) 0.052(3) 0.049(3) -0.016(3) -0.021(3) 0.005(3)
C3 0.056(3) 0.058(4) 0.044(3) -0.015(3) -0.019(3) 0.019(3)
C4 0.041(3) 0.054(3) 0.039(3) -0.010(2) -0.010(2) 0.006(2)
C5 0.048(3) 0.043(3) 0.039(3) -0.010(2) -0.013(2) 0.004(2)
C6 0.042(3) 0.056(3) 0.040(3) -0.017(2) -0.013(2) 0.013(2)
C7 0.044(3) 0.044(3) 0.057(3) -0.017(3) -0.021(3) 0.011(2)
C8 0.045(3) 0.054(3) 0.043(3) -0.010(2) -0.019(2) 0.007(2)
C9 0.038(3) 0.046(3) 0.040(3) -0.014(2) -0.009(2) 0.007(2)
C10 0.054(3) 0.053(3) 0.049(3) -0.023(3) -0.015(3) 0.007(3)
C11 0.066(4) 0.071(4) 0.050(3) -0.030(3) -0.020(3) 0.020(3)
C12 0.059(4) 0.078(4) 0.042(3) -0.025(3) -0.011(3) 0.020(3)
C13 0.045(3) 0.058(3) 0.038(3) -0.012(2) -0.008(2) 0.016(3)
C14 0.051(3) 0.070(4) 0.034(3) 0.001(3) -0.001(2) 0.008(3)
C15 0.053(4) 0.078(5) 0.061(4) -0.013(3) -0.018(3) -0.006(3)
C16 0.047(3) 0.057(3) 0.055(3) -0.015(3) -0.008(3) -0.003(3)
C17 0.044(3) 0.054(3) 0.048(3) -0.021(3) -0.008(2) 0.007(2)
C18 0.032(3) 0.061(3) 0.036(3) -0.014(2) -0.006(2) 0.014(2)
C19 0.040(3) 0.053(3) 0.043(3) -0.017(2) -0.013(2) 0.005(2)
C20 0.054(3) 0.048(3) 0.052(3) -0.016(3) -0.016(3) 0.017(3)
C21 0.090(5) 0.050(3) 0.058(4) -0.025(3) -0.026(4) 0.009(3)
C22 0.086(5) 0.057(4) 0.048(3) -0.024(3) -0.018(3) 0.027(3)
C23 0.052(3) 0.057(4) 0.036(3) -0.005(2) -0.004(2) 0.024(3)
C24 0.060(4) 0.071(5) 0.059(4) -0.002(3) 0.004(3) 0.019(4)
C25 0.061(4) 0.080(5) 0.070(5) 0.008(4) -0.010(4) 0.000(4)
C26 0.062(4) 0.075(5) 0.070(4) -0.003(4) -0.025(4) -0.009(3)
C27 0.058(4) 0.060(4) 0.047(3) -0.011(3) -0.018(3) -0.003(3)
C28 0.041(3) 0.053(3) 0.045(3) -0.011(2) -0.014(2) 0.015(2)
C29 0.068(4) 0.063(4) 0.079(5) -0.033(4) -0.022(4) 0.015(3)
C30 0.093(6) 0.087(5) 0.064(4) -0.025(4) -0.013(4) 0.010(4)
C31 0.249(15) 0.162(11) 0.236(14) -0.155(11) -0.189(13) 0.160(11)
C32 0.061(4) 0.083(5) 0.061(4) -0.032(3) -0.010(3) 0.005(3)

loop_
_atom_type_symbol
_atom_type_description
_atom_type_scat_dispersion_real
_atom_type_scat_dispersion_imag
_atom_type_scat_source
C C 0.0033 0.0016 'International Tables Vol C Tables 4.2.6.8 and 6.1.1.4'
H H 0.0000 0.0000 'International Tables Vol C Tables 4.2.6.8 and 6.1.1.4'
S S 0.1246 0.1234 'International Tables Vol C Tables 4.2.6.8 and 6.1.1.4'

loop_
_geom_angle_atom_site_label_1
_geom_angle_atom_site_label_2
_geom_angle_atom_site_label_3
_geom_angle
C2 S1 C1 97.1(3)
C1 S2 C3 96.8(3)
C2 S3 C29 102.6(3)
C3 S4 C30 102.1(3)
C7 S5 C6 96.2(3)
C6 S6 C8 95.6(3)
C31 S7 C7 103.0(4)
C8 S8 C32 102.1(3)
C4 C1 S2 130.1(4)
C4 C1 S1 117.5(4)
S2 C1 S1 112.4(3)
C3 C2 S3 123.5(5)
C3 C2 S1 116.4(5)
S3 C2 S1 119.8(3)
C2 C3 S4 124.4(5)
C2 C3 S2 117.1(4)
S4 C3 S2 118.3(3)
C1 C4 C5 124.2(5)
C1 C4 C9 115.1(5)
C5 C4 C9 120.5(5)
C6 C5 C4 124.1(5)
C6 C5 C19 116.2(5)
C4 C5 C19 119.7(5)
C5 C6 S6 129.6(4)
C5 C6 S5 116.8(4)
S6 C6 S5 113.5(3)
C8 C7 S5 117.5(4)
C8 C7 S7 123.2(4)
S5 C7 S7 119.3(3)
C7 C8 S8 124.4(4)
C7 C8 S6 117.1(4)
S8 C8 S6 118.4(3)
C10 C9 C18 120.4(5)
C10 C9 C4 122.1(5)
C18 C9 C4 117.5(5)
C9 C10 C11 121.0(6)
C9 C10 H10 119.5
C11 C10 H10 119.5
C12 C11 C10 119.3(6)
C12 C11 H11 120.3
C10 C11 H11 120.3
C11 C12 C13 121.7(6)
C11 C12 H12 119.1
C13 C12 H12 119.1
C12 C13 C18 119.4(6)
C12 C13 C14 122.9(6)
C18 C13 C14 117.7(6)
C15 C14 C13 121.4(6)
C15 C14 H14 119.3
C13 C14 H14 119.3
C14 C15 C16 120.8(6)
C14 C15 H15 119.6
C16 C15 H15 119.6
C17 C16 C15 120.1(6)
C17 C16 H16 120.0
C15 C16 H16 120.0
C16 C17 C18 121.5(5)
C16 C17 H17 119.3
C18 C17 H17 119.3
C17 C18 C13 118.6(5)
C17 C18 C9 123.3(5)
C13 C18 C9 118.1(5)
C20 C19 C28 119.2(5)
C20 C19 C5 120.1(5)
C28 C19 C5 120.6(5)
C19 C20 C21 122.1(6)
C19 C20 H20 118.9
C21 C20 H20 118.9
C22 C21 C20 119.3(6)
C22 C21 H21 120.3
C20 C21 H21 120.3
C21 C22 C23 121.0(6)
C21 C22 H22 119.5
C23 C22 H22 119.5
C24 C23 C22 122.2(6)
C24 C23 C28 118.9(7)
C22 C23 C28 118.9(6)
C25 C24 C23 120.8(7)
C25 C24 H24 119.6
C23 C24 H24 119.6
C24 C25 C26 121.4(7)
C24 C25 H25 119.3
C26 C25 H25 119.3
C27 C26 C25 119.4(7)
C27 C26 H26 120.3
C25 C26 H26 120.3
C26 C27 C28 121.3(6)
C26 C27 H27 119.3
C28 C27 H27 119.3
C19 C28 C27 122.3(5)
C19 C28 C23 119.4(6)
C27 C28 C23 118.2(5)
S3 C29 H29A 109.5
S3 C29 H29B 109.5
H29A C29 H29B 109.5
S3 C29 H29C 109.5
H29A C29 H29C 109.5
H29B C29 H29C 109.5
S4 C30 H30A 109.5
S4 C30 H30B 109.5
H30A C30 H30B 109.5
S4 C30 H30C 109.5
H30A C30 H30C 109.5
H30B C30 H30C 109.5
S7 C31 H31A 109.5
S7 C31 H31B 109.5
H31A C31 H31B 109.5
S7 C31 H31C 109.5
H31A C31 H31C 109.5
H31B C31 H31C 109.5
S8 C32 H32A 109.5
S8 C32 H32B 109.5
H32A C32 H32B 109.5
S8 C32 H32C 109.5
H32A C32 H32C 109.5
H32B C32 H32C 109.5

loop_
_geom_bond_atom_site_label_1
_geom_bond_atom_site_label_2
_geom_bond_distance
S1 C2 1.752(6)
S1 C1 1.777(6)
S2 C1 1.746(6)
S2 C3 1.769(6)
S3 C2 1.730(6)
S3 C29 1.765(7)
S4 C3 1.743(6)
S4 C30 1.819(8)
S5 C7 1.735(6)
S5 C6 1.759(6)
S6 C6 1.754(5)
S6 C8 1.760(6)
S7 C31 1.669(10)
S7 C7 1.757(6)
S8 C8 1.756(6)
S8 C32 1.808(7)
C1 C4 1.393(7)
C2 C3 1.342(8)
C4 C5 1.428(8)
C4 C9 1.501(7)
C5 C6 1.396(7)
C5 C19 1.491(7)
C7 C8 1.337(8)
C9 C10 1.358(8)
C9 C18 1.440(8)
C10 C11 1.405(8)
C10 H10 0.9500
C11 C12 1.381(9)
C11 H11 0.9500
C12 C13 1.386(9)
C12 H12 0.9500
C13 C18 1.420(7)
C13 C14 1.427(9)
C14 C15 1.351(10)
C14 H14 0.9500
C15 C16 1.378(9)
C15 H15 0.9500
C16 C17 1.369(8)
C16 H16 0.9500
C17 C18 1.404(8)
C17 H17 0.9500
C19 C20 1.366(8)
C19 C28 1.413(8)
C20 C21 1.405(8)
C20 H20 0.9500
C21 C22 1.359(10)
C21 H21 0.9500
C22 C23 1.417(10)
C22 H22 0.9500
C23 C24 1.406(9)
C23 C28 1.419(8)
C24 C25 1.354(12)
C24 H24 0.9500
C25 C26 1.393(11)
C25 H25 0.9500
C26 C27 1.369(9)
C26 H26 0.9500
C27 C28 1.415(8)
C27 H27 0.9500
C29 H29A 0.9800
C29 H29B 0.9800
C29 H29C 0.9800
C30 H30A 0.9800
C30 H30B 0.9800
C30 H30C 0.9800
C31 H31A 0.9800
C31 H31B 0.9800
C31 H31C 0.9800
C32 H32A 0.9800
C32 H32B 0.9800
C32 H32C 0.9800

loop_
_geom_torsion_atom_site_label_1
_geom_torsion_atom_site_label_2
_geom_torsion_atom_site_label_3
_geom_torsion_atom_site_label_4
_geom_torsion
C3 S2 C1 C4 176.6(6)
C3 S2 C1 S1 -4.6(4)
C2 S1 C1 C4 -176.5(5)
C2 S1 C1 S2 4.5(4)
C29 S3 C2 C3 148.3(6)
C29 S3 C2 S1 -38.6(4)
C1 S1 C2 C3 -2.6(5)
C1 S1 C2 S3 -176.2(4)
S3 C2 C3 S4 -1.7(9)
S1 C2 C3 S4 -175.0(4)
S3 C2 C3 S2 173.0(3)
S1 C2 C3 S2 -0.3(7)
C30 S4 C3 C2 -121.9(6)
C30 S4 C3 S2 63.5(5)
C1 S2 C3 C2 3.1(6)
C1 S2 C3 S4 178.1(4)
S2 C1 C4 C5 2.6(9)
S1 C1 C4 C5 -176.1(5)
S2 C1 C4 C9 176.9(4)
S1 C1 C4 C9 -1.8(7)
C1 C4 C5 C6 -177.1(5)
C9 C4 C5 C6 8.9(9)
C1 C4 C5 C19 4.0(9)
C9 C4 C5 C19 -170.0(5)
C4 C5 C6 S6 3.7(9)
C19 C5 C6 S6 -177.4(4)
C4 C5 C6 S5 -177.4(5)
C19 C5 C6 S5 1.5(7)
C8 S6 C6 C5 -177.9(6)
C8 S6 C6 S5 3.2(4)
C7 S5 C6 C5 177.4(5)
C7 S5 C6 S6 -3.5(4)
C6 S5 C7 C8 2.6(5)
C6 S5 C7 S7 -178.3(3)
C31 S7 C7 C8 -143.0(8)
C31 S7 C7 S5 38.0(7)
S5 C7 C8 S8 -175.9(3)
S7 C7 C8 S8 5.1(8)
S5 C7 C8 S6 -0.8(7)
S7 C7 C8 S6 -179.8(3)
C32 S8 C8 C7 -130.4(6)
C32 S8 C8 S6 54.6(4)
C6 S6 C8 C7 -1.5(5)
C6 S6 C8 S8 173.9(4)
C1 C4 C9 C10 85.6(7)
C5 C4 C9 C10 -99.8(7)
C1 C4 C9 C18 -91.1(6)
C5 C4 C9 C18 83.5(7)
C18 C9 C10 C11 -0.3(9)
C4 C9 C10 C11 -176.9(5)
C9 C10 C11 C12 0.0(9)
C10 C11 C12 C13 1.1(9)
C11 C12 C13 C18 -2.0(9)
C11 C12 C13 C14 177.3(6)
C12 C13 C14 C15 179.3(6)
C18 C13 C14 C15 -1.4(9)
C13 C14 C15 C16 0.9(10)
C14 C15 C16 C17 0.5(10)
C15 C16 C17 C18 -1.5(9)
C16 C17 C18 C13 1.0(8)
C16 C17 C18 C9 178.9(5)
C12 C13 C18 C17 179.8(5)
C14 C13 C18 C17 0.4(8)
C12 C13 C18 C9 1.7(8)
C14 C13 C18 C9 -177.7(5)
C10 C9 C18 C17 -178.6(5)
C4 C9 C18 C17 -1.8(8)
C10 C9 C18 C13 -0.6(8)
C4 C9 C18 C13 176.2(5)
C6 C5 C19 C20 -92.6(7)
C4 C5 C19 C20 86.4(7)
C6 C5 C19 C28 84.2(7)
C4 C5 C19 C28 -96.9(7)
C28 C19 C20 C21 2.3(8)
C5 C19 C20 C21 179.1(5)
C19 C20 C21 C22 -1.9(9)
C20 C21 C22 C23 0.4(9)
C21 C22 C23 C24 -179.5(6)
C21 C22 C23 C28 0.5(9)
C22 C23 C24 C25 -179.0(6)
C28 C23 C24 C25 0.9(9)
C23 C24 C25 C26 0.6(11)
C24 C25 C26 C27 -0.5(11)
C25 C26 C27 C28 -1.1(10)
C20 C19 C28 C27 -178.7(5)
C5 C19 C28 C27 4.5(8)
C20 C19 C28 C23 -1.2(8)
C5 C19 C28 C23 -178.0(5)
C26 C27 C28 C19 -179.8(6)
C26 C27 C28 C23 2.6(9)
C24 C23 C28 C19 179.9(5)
C22 C23 C28 C19 -0.1(8)
C24 C23 C28 C27 -2.5(8)
C22 C23 C28 C27 177.4(5)
